data_7130260
loop_
_publ_author_name
'Zhao, Xiaoyu'
'Zhao, Jianzhang'

_publ_section_title
;
 Long-lived charge separated state and thermally activated delayed
 fluorescence in anthraquinone-phenoxazine electron donor--acceptor dyads
;
_journal_name_full 'Chemical Communications'
_journal_paper_doi 10.1039/D2CC01958B
_journal_year 2022
_chemical_formula_moiety 'C H2 Cl2, C34 H23 N O3'
_chemical_formula_sum 'C35 H25 Cl2 N O3'
_chemical_formula_weight 578.46
_space_group_crystal_system triclinic
_space_group_IT_number 2
_space_group_name_Hall '-P 1'
_space_group_name_H-M_alt 'P -1'
_atom_sites_solution_hydrogens geom
_atom_sites_solution_primary dual
_audit_block_doi 10.5517/ccdc.csd.cc2bl2qr
_audit_creation_date 2022-03-26
_audit_creation_method
;
Olex2 1.3
(compiled 2020.11.12 svn.r5f609507 for OlexSys, GUI svn.r6408)
;
_audit_update_record
;
2022-03-27 deposited with the CCDC.	2022-06-06 downloaded from the CCDC.
;
_cell_angle_alpha 73.215(3)
_cell_angle_beta 73.872(3)
_cell_angle_gamma 85.302(3)
_cell_formula_units_Z 2
_cell_length_a 8.3400(8)
_cell_length_b 12.8996(14)
_cell_length_c 14.2181(15)
_cell_measurement_reflns_used 3534
_cell_measurement_temperature 120.0
_cell_measurement_theta_max 24.942
_cell_measurement_theta_min 2.560
_cell_volume 1406.8(3)
_computing_cell_refinement 'SAINT V8.40B (?, 2016)'
_computing_data_reduction 'SAINT V8.40B (?, 2016)'
_computing_molecular_graphics 'Olex2 1.3 (Dolomanov et al., 2009)'
_computing_publication_material 'Olex2 1.3 (Dolomanov et al., 2009)'
_computing_structure_refinement 'SHELXL 2018/3 (Sheldrick, 2015)'
_computing_structure_solution 'SHELXT 2018/2 (Sheldrick, 2018)'
_diffrn_ambient_temperature 120.0
_diffrn_measured_fraction_theta_full 0.999
_diffrn_measured_fraction_theta_max 0.999
_diffrn_measurement_device_type 'CCD area detector'
_diffrn_measurement_method 'phi and omega scans'
_diffrn_radiation_monochromator graphite
_diffrn_radiation_type MoK\a
_diffrn_radiation_wavelength 0.71073
_diffrn_reflns_av_R_equivalents 0.0808
_diffrn_reflns_av_unetI/netI 0.0632
_diffrn_reflns_Laue_measured_fraction_full 0.999
_diffrn_reflns_Laue_measured_fraction_max 0.999
_diffrn_reflns_limit_h_max 9
_diffrn_reflns_limit_h_min -9
_diffrn_reflns_limit_k_max 15
_diffrn_reflns_limit_k_min -15
_diffrn_reflns_limit_l_max 16
_diffrn_reflns_limit_l_min -16
_diffrn_reflns_number 24276
_diffrn_reflns_point_group_measured_fraction_full 0.999
_diffrn_reflns_point_group_measured_fraction_max 0.999
_diffrn_reflns_theta_full 25.045
_diffrn_reflns_theta_max 25.045
_diffrn_reflns_theta_min 2.542
_diffrn_source_current 1.4
_diffrn_source_power 0.07
_diffrn_source_voltage 50.0
_exptl_absorpt_coefficient_mu 0.269
_exptl_absorpt_correction_T_max 0.7452
_exptl_absorpt_correction_T_min 0.7081
_exptl_absorpt_correction_type none
_exptl_absorpt_process_details
;
SADABS-2016/2 (Bruker,2016/2) was used for absorption correction.
wR2(int) was 0.0731 before and 0.0636 after correction.
The Ratio of minimum to maximum transmission is 0.9502.
The \l/2 correction factor is Not present.
;
_exptl_crystal_colour violet
_exptl_crystal_colour_primary violet
_exptl_crystal_density_diffrn 1.366
_exptl_crystal_description needle
_exptl_crystal_F_000 600
_exptl_crystal_size_max 0.3
_exptl_crystal_size_mid 0.2
_exptl_crystal_size_min 0.11
_refine_diff_density_max 0.498
_refine_diff_density_min -0.572
_refine_diff_density_rms 0.062
_refine_ls_extinction_method none
_refine_ls_goodness_of_fit_ref 1.019
_refine_ls_hydrogen_treatment constr
_refine_ls_matrix_type full
_refine_ls_number_parameters 372
_refine_ls_number_reflns 4959
_refine_ls_number_restraints 0
_refine_ls_restrained_S_all 1.019
_refine_ls_R_factor_all 0.1049
_refine_ls_R_factor_gt 0.0593
_refine_ls_shift/su_max 0.001
_refine_ls_shift/su_mean 0.000
_refine_ls_structure_factor_coef Fsqd
_refine_ls_weighting_details 'w=1/[\s^2^(Fo^2^)+(0.0699P)^2^+1.0113P] where P=(Fo^2^+2Fc^2^)/3'
_refine_ls_weighting_scheme calc
_refine_ls_wR_factor_gt 0.1377
_refine_ls_wR_factor_ref 0.1650
_reflns_Friedel_coverage 0.000
_reflns_number_gt 3102
_reflns_number_total 4959
_reflns_threshold_expression 'I > 2\s(I)'
_cod_data_source_file d2cc01958b2.cif
_cod_data_source_block 1
_cod_database_code 7130260
_shelx_shelxl_version_number 2018/3
_shelx_space_group_comment
;
The symmetry employed for this shelxl refinement is uniquely defined
by the following loop, which should always be used as a source of
symmetry information in preference to the above space-group names.
They are only intended as comments.
;
_shelx_estimated_absorpt_t_max 0.971
_shelx_estimated_absorpt_t_min 0.924
_olex2_refinement_description
;
1. Fixed Uiso
 At 1.2 times of:
  All C(H) groups, All C(H,H) groups
 At 1.5 times of:
  All C(H,H,H) groups
2.a Secondary CH2 refined with riding coordinates:
 C015(H01D,H01E)
2.b Aromatic/amide H refined with riding coordinates:
 C00G(H00G), C00J(H00J), C00K(H00K), C00L(H00L), C00O(H00O), C00P(H00P),
 C00Q(H00Q), C00R(H00R), C00S(H00S), C00T(H00T), C00V(H00V), C00X(H00X),
 C00Y(H00Y), C010(H010), C012(H012), C013(H013), C014(H014)
2.c Idealised Me refined as rotating group:
 C00U(H00A,H00B,H00C), C011(H01A,H01B,H01C)
;
_smtbx_masks_void_probe_radius 1.2
_smtbx_masks_void_truncation_radius 1.2
_olex2_submission_special_instructions 'No special instructions were received'

loop_
_space_group_symop_operation_xyz
'x, y, z'
'-x, -y, -z'

loop_
_atom_site_label
_atom_site_type_symbol
_atom_site_fract_x
_atom_site_fract_y
_atom_site_fract_z
_atom_site_U_iso_or_equiv
_atom_site_adp_type
_atom_site_occupancy
_atom_site_site_symmetry_order
_atom_site_calc_flag
_atom_site_refinement_flags_posn
_atom_site_refinement_flags_adp
_atom_site_refinement_flags_occupancy
_atom_site_disorder_assembly
_atom_site_disorder_group
Cl1 Cl 0.92758(14) 1.08118(9) 0.58928(10) 0.0700(4) Uani 1 1 d . . . . .
Cl Cl 0.61342(14) 1.04682(10) 0.74843(9) 0.0705(4) Uani 1 1 d . . . . .
O003 O 0.9788(3) 0.81734(17) 1.18179(17) 0.0334(5) Uani 1 1 d . . . . .
O004 O 0.5515(3) 0.35967(18) 0.73661(17) 0.0348(6) Uani 1 1 d . . . . .
O005 O 0.2148(3) 0.6586(2) 0.51446(17) 0.0448(7) Uani 1 1 d . . . . .
N006 N 0.8260(3) 0.7731(2) 1.0450(2) 0.0311(7) Uani 1 1 d . . . . .
C007 C 0.6062(4) 0.7046(2) 0.8366(2) 0.0246(7) Uani 1 1 d . . . . .
C008 C 0.8994(4) 0.6891(2) 1.1066(2) 0.0254(7) Uani 1 1 d . . . . .
C009 C 0.7646(4) 0.7534(2) 0.8011(2) 0.0271(7) Uani 1 1 d . . . . .
C00A C 0.5293(4) 0.6763(2) 0.7634(2) 0.0257(7) Uani 1 1 d . . . . .
C00B C 0.5191(4) 0.6795(2) 0.9399(2) 0.0247(7) Uani 1 1 d . . . . .
C00C C 0.4563(4) 0.5405(2) 0.6945(2) 0.0249(7) Uani 1 1 d . . . . .
C00D C 0.3740(4) 0.6192(3) 0.6346(2) 0.0286(7) Uani 1 1 d . . . . .
C00E C 0.8073(4) 0.8757(2) 1.0629(2) 0.0259(7) Uani 1 1 d . . . . .
C00F C 0.7489(4) 0.7508(2) 0.9739(2) 0.0271(7) Uani 1 1 d . . . . .
C00G C 0.5326(4) 0.5700(3) 0.7589(2) 0.0252(7) Uani 1 1 d . . . . .
H00G H 0.587799 0.516256 0.800423 0.030 Uiso 1 1 calc R U . . .
C00H C 0.4663(4) 0.4259(3) 0.6912(2) 0.0270(7) Uani 1 1 d . . . . .
C00I C 0.9752(4) 0.7129(2) 1.1740(2) 0.0258(7) Uani 1 1 d . . . . .
C00J C 0.5918(4) 0.7041(2) 1.0082(2) 0.0265(7) Uani 1 1 d . . . . .
H00J H 0.533457 0.688824 1.078319 0.032 Uiso 1 1 calc R U . . .
C00K C 0.8336(4) 0.7755(2) 0.8719(2) 0.0275(7) Uani 1 1 d . . . . .
H00K H 0.940689 0.808118 0.849634 0.033 Uiso 1 1 calc R U . . .
C00L C 0.9021(4) 0.5825(2) 1.1033(2) 0.0290(7) Uani 1 1 d . . . . .
H00L H 0.851404 0.564272 1.058067 0.035 Uiso 1 1 calc R U . . .
C00M C 0.3695(4) 0.3959(3) 0.6294(2) 0.0293(8) Uani 1 1 d . . . . .
C00N C 0.8817(4) 0.8953(2) 1.1326(2) 0.0277(7) Uani 1 1 d . . . . .
C00O C 0.7196(4) 0.9595(2) 1.0132(2) 0.0291(7) Uani 1 1 d . . . . .
H00O H 0.667855 0.948208 0.965312 0.035 Uiso 1 1 calc R U . . .
C00P C 0.7062(4) 1.0594(3) 1.0326(3) 0.0328(8) Uani 1 1 d . . . . .
H00P H 0.647263 1.116334 0.996953 0.039 Uiso 1 1 calc R U . . .
C00Q C 0.9780(4) 0.5021(3) 1.1653(2) 0.0309(8) Uani 1 1 d . . . . .
H00Q H 0.978939 0.429429 1.162245 0.037 Uiso 1 1 calc R U . . .
C00R C 1.0521(4) 0.5276(3) 1.2312(2) 0.0318(8) Uani 1 1 d . . . . .
H00R H 1.103450 0.472381 1.273756 0.038 Uiso 1 1 calc R U . . .
C00S C 1.0517(4) 0.6336(3) 1.2355(2) 0.0293(7) Uani 1 1 d . . . . .
H00S H 1.103663 0.651468 1.280329 0.035 Uiso 1 1 calc R U . . .
C00T C 0.8663(4) 0.9933(3) 1.1533(3) 0.0334(8) Uani 1 1 d . . . . .
H00T H 0.916128 1.004490 1.202102 0.040 Uiso 1 1 calc R U . . .
C00U C 0.3509(4) 0.6258(3) 0.9792(2) 0.0320(8) Uani 1 1 d . . . . .
H00A H 0.284641 0.655902 0.930365 0.048 Uiso 1 1 calc R U . . .
H00B H 0.293150 0.638822 1.044926 0.048 Uiso 1 1 calc R U . . .
H00C H 0.365133 0.547716 0.987981 0.048 Uiso 1 1 calc R U . . .
C00V C 0.3718(4) 0.7258(3) 0.6379(2) 0.0339(8) Uani 1 1 d . . . . .
H00V H 0.317429 0.779703 0.596100 0.041 Uiso 1 1 calc R U . . .
C00W C 0.2874(4) 0.5892(3) 0.5672(2) 0.0329(8) Uani 1 1 d . . . . .
C00X C 0.4484(4) 0.7539(3) 0.7018(2) 0.0330(8) Uani 1 1 d . . . . .
H00X H 0.445749 0.827083 0.703653 0.040 Uiso 1 1 calc R U . . .
C00Y C 0.7774(4) 1.0768(3) 1.1028(3) 0.0349(8) Uani 1 1 d . . . . .
H00Y H 0.766242 1.145051 1.116832 0.042 Uiso 1 1 calc R U . . .
C00Z C 0.2883(4) 0.4745(3) 0.5685(2) 0.0327(8) Uani 1 1 d . . . . .
C010 C 0.3603(4) 0.2871(3) 0.6339(3) 0.0378(9) Uani 1 1 d . . . . .
H010 H 0.417202 0.233711 0.674619 0.045 Uiso 1 1 calc R U . . .
C011 C 0.8609(4) 0.7818(3) 0.6914(2) 0.0360(8) Uani 1 1 d . . . . .
H01A H 0.898905 0.715230 0.671671 0.054 Uiso 1 1 calc R U . . .
H01B H 0.957726 0.825868 0.681296 0.054 Uiso 1 1 calc R U . . .
H01C H 0.789169 0.822732 0.649257 0.054 Uiso 1 1 calc R U . . .
C012 C 0.2001(4) 0.4433(3) 0.5106(2) 0.0390(9) Uani 1 1 d . . . . .
H012 H 0.147944 0.496259 0.466670 0.047 Uiso 1 1 calc R U . . .
C013 C 0.2675(4) 0.2571(3) 0.5786(3) 0.0435(9) Uani 1 1 d . . . . .
H013 H 0.258381 0.182874 0.582873 0.052 Uiso 1 1 calc R U . . .
C014 C 0.1892(4) 0.3346(4) 0.5179(3) 0.0469(10) Uani 1 1 d . . . . .
H014 H 0.126319 0.313393 0.480181 0.056 Uiso 1 1 calc R U . . .
C015 C 0.7814(5) 1.1346(3) 0.6777(3) 0.0579(11) Uani 1 1 d . . . . .
H01D H 0.738203 1.203813 0.641246 0.070 Uiso 1 1 calc R U . . .
H01E H 0.837463 1.150252 0.725003 0.070 Uiso 1 1 calc R U . . .

loop_
_atom_site_aniso_label
_atom_site_aniso_U_11
_atom_site_aniso_U_22
_atom_site_aniso_U_33
_atom_site_aniso_U_23
_atom_site_aniso_U_13
_atom_site_aniso_U_12
Cl1 0.0617(7) 0.0515(7) 0.0844(9) -0.0219(6) 0.0068(6) -0.0122(5)
Cl 0.0619(7) 0.0620(7) 0.0613(7) 0.0082(6) -0.0007(6) -0.0004(6)
O003 0.0397(13) 0.0266(13) 0.0403(14) -0.0105(10) -0.0192(11) -0.0022(10)
O004 0.0376(13) 0.0340(13) 0.0386(14) -0.0136(11) -0.0168(11) 0.0029(11)
O005 0.0396(14) 0.0602(17) 0.0353(14) -0.0054(13) -0.0200(12) 0.0019(12)
N006 0.0422(17) 0.0242(15) 0.0362(16) -0.0131(12) -0.0216(13) 0.0048(12)
C007 0.0275(17) 0.0209(16) 0.0278(18) -0.0075(14) -0.0111(14) 0.0020(13)
C008 0.0241(16) 0.0236(17) 0.0267(17) -0.0063(14) -0.0047(14) 0.0001(13)
C009 0.0299(17) 0.0218(17) 0.0281(18) -0.0065(14) -0.0056(14) 0.0006(13)
C00A 0.0232(16) 0.0303(18) 0.0232(17) -0.0089(14) -0.0043(13) 0.0013(13)
C00B 0.0257(16) 0.0185(16) 0.0289(18) -0.0066(13) -0.0061(14) 0.0016(13)
C00C 0.0193(15) 0.0311(18) 0.0224(16) -0.0080(14) -0.0016(13) -0.0009(13)
C00D 0.0212(16) 0.040(2) 0.0234(17) -0.0080(15) -0.0042(13) 0.0002(14)
C00E 0.0249(16) 0.0235(17) 0.0306(18) -0.0114(14) -0.0049(14) -0.0012(13)
C00F 0.0362(18) 0.0198(16) 0.0309(18) -0.0111(14) -0.0154(15) 0.0056(14)
C00G 0.0219(16) 0.0309(18) 0.0231(17) -0.0076(14) -0.0065(13) 0.0000(13)
C00H 0.0206(16) 0.0354(19) 0.0242(17) -0.0112(15) 0.0000(14) -0.0059(14)
C00I 0.0225(16) 0.0266(18) 0.0264(17) -0.0082(14) -0.0018(13) -0.0028(13)
C00J 0.0326(18) 0.0232(17) 0.0241(17) -0.0069(14) -0.0077(14) 0.0004(14)
C00K 0.0266(17) 0.0246(17) 0.0322(19) -0.0094(14) -0.0078(14) 0.0000(13)
C00L 0.0274(17) 0.0276(18) 0.0341(19) -0.0122(15) -0.0079(15) 0.0008(14)
C00M 0.0214(16) 0.046(2) 0.0208(17) -0.0148(15) 0.0020(13) -0.0062(15)
C00N 0.0274(17) 0.0243(17) 0.0314(18) -0.0071(14) -0.0083(15) 0.0002(14)
C00O 0.0278(17) 0.0277(18) 0.0338(19) -0.0110(15) -0.0089(15) 0.0000(14)
C00P 0.0285(18) 0.0262(18) 0.042(2) -0.0104(16) -0.0064(16) 0.0021(14)
C00Q 0.0240(17) 0.0269(18) 0.0376(19) -0.0082(15) -0.0026(15) 0.0016(14)
C00R 0.0233(17) 0.034(2) 0.0298(18) -0.0030(15) -0.0011(14) 0.0018(14)
C00S 0.0230(16) 0.037(2) 0.0259(18) -0.0072(15) -0.0031(14) -0.0042(14)
C00T 0.0309(18) 0.032(2) 0.040(2) -0.0147(16) -0.0077(16) -0.0031(15)
C00U 0.0311(18) 0.0339(19) 0.0298(18) -0.0103(15) -0.0047(14) 0.0004(15)
C00V 0.0317(18) 0.038(2) 0.0303(19) -0.0054(16) -0.0117(15) 0.0078(15)
C00W 0.0190(16) 0.053(2) 0.0230(17) -0.0084(16) -0.0017(14) -0.0033(15)
C00X 0.0370(19) 0.0297(19) 0.0332(19) -0.0114(15) -0.0093(16) 0.0047(15)
C00Y 0.0333(19) 0.0285(19) 0.046(2) -0.0190(16) -0.0074(17) 0.0005(15)
C00Z 0.0207(16) 0.056(2) 0.0234(18) -0.0176(17) -0.0008(14) -0.0059(15)
C010 0.0267(18) 0.049(2) 0.038(2) -0.0195(17) -0.0003(16) -0.0066(16)
C011 0.037(2) 0.034(2) 0.0327(19) -0.0072(16) -0.0021(15) -0.0079(15)
C012 0.0252(18) 0.069(3) 0.0251(18) -0.0179(18) -0.0040(15) -0.0067(17)
C013 0.034(2) 0.058(3) 0.045(2) -0.030(2) -0.0019(17) -0.0122(18)
C014 0.035(2) 0.079(3) 0.036(2) -0.031(2) -0.0054(17) -0.014(2)
C015 0.058(3) 0.055(3) 0.063(3) -0.018(2) -0.019(2) 0.002(2)

loop_
_atom_type_symbol
_atom_type_description
_atom_type_scat_dispersion_real
_atom_type_scat_dispersion_imag
_atom_type_scat_source
C C 0.0033 0.0016 'International Tables Vol C Tables 4.2.6.8 and 6.1.1.4'
H H 0.0000 0.0000 'International Tables Vol C Tables 4.2.6.8 and 6.1.1.4'
Cl Cl 0.1484 0.1585 'International Tables Vol C Tables 4.2.6.8 and 6.1.1.4'
N N 0.0061 0.0033 'International Tables Vol C Tables 4.2.6.8 and 6.1.1.4'
O O 0.0106 0.0060 'International Tables Vol C Tables 4.2.6.8 and 6.1.1.4'

loop_
_geom_angle_atom_site_label_1
_geom_angle_atom_site_label_2
_geom_angle_atom_site_label_3
_geom_angle
_geom_angle_site_symmetry_1
_geom_angle_site_symmetry_3
_geom_angle_publ_flag
C00I O003 C00N 117.7(2) . . ?
C008 N006 C00E 119.5(2) . . ?
C008 N006 C00F 120.0(2) . . ?
C00E N006 C00F 119.9(2) . . ?
C009 C007 C00A 119.9(3) . . ?
C00B C007 C009 121.2(3) . . ?
C00B C007 C00A 118.8(3) . . ?
C00I C008 N006 119.0(3) . . ?
C00L C008 N006 123.0(3) . . ?
C00L C008 C00I 118.0(3) . . ?
C007 C009 C011 122.7(3) . . ?
C00K C009 C007 118.1(3) . . ?
C00K C009 C011 119.2(3) . . ?
C00G C00A C007 119.9(3) . . ?
C00G C00A C00X 118.6(3) . . ?
C00X C00A C007 121.4(3) . . ?
C007 C00B C00U 121.9(3) . . ?
C00J C00B C007 118.9(3) . . ?
C00J C00B C00U 119.2(3) . . ?
C00D C00C C00G 119.3(3) . . ?
C00D C00C C00H 121.7(3) . . ?
C00G C00C C00H 119.1(3) . . ?
C00C C00D C00W 120.3(3) . . ?
C00V C00D C00C 119.8(3) . . ?
C00V C00D C00W 119.9(3) . . ?
C00N C00E N006 119.0(3) . . ?
C00O C00E N006 123.0(3) . . ?
C00O C00E C00N 118.0(3) . . ?
C00J C00F N006 120.1(3) . . ?
C00K C00F N006 119.3(3) . . ?
C00K C00F C00J 120.6(3) . . ?
C00A C00G C00C 121.2(3) . . ?
C00A C00G H00G 119.4 . . ?
C00C C00G H00G 119.4 . . ?
O004 C00H C00C 121.2(3) . . ?
O004 C00H C00M 121.5(3) . . ?
C00M C00H C00C 117.3(3) . . ?
O003 C00I C008 121.8(3) . . ?
C00S C00I O003 116.7(3) . . ?
C00S C00I C008 121.5(3) . . ?
C00B C00J H00J 119.9 . . ?
C00F C00J C00B 120.1(3) . . ?
C00F C00J H00J 119.9 . . ?
C009 C00K H00K 119.5 . . ?
C00F C00K C009 121.0(3) . . ?
C00F C00K H00K 119.5 . . ?
C008 C00L H00L 119.6 . . ?
C008 C00L C00Q 120.8(3) . . ?
C00Q C00L H00L 119.6 . . ?
C00Z C00M C00H 121.0(3) . . ?
C010 C00M C00H 118.8(3) . . ?
C010 C00M C00Z 120.3(3) . . ?
O003 C00N C00E 121.6(3) . . ?
C00T C00N O003 117.0(3) . . ?
C00T C00N C00E 121.4(3) . . ?
C00E C00O H00O 119.6 . . ?
C00P C00O C00E 120.9(3) . . ?
C00P C00O H00O 119.6 . . ?
C00O C00P H00P 119.8 . . ?
C00Y C00P C00O 120.5(3) . . ?
C00Y C00P H00P 119.8 . . ?
C00L C00Q H00Q 120.0 . . ?
C00R C00Q C00L 120.1(3) . . ?
C00R C00Q H00Q 120.0 . . ?
C00Q C00R H00R 119.9 . . ?
C00Q C00R C00S 120.2(3) . . ?
C00S C00R H00R 119.9 . . ?
C00I C00S C00R 119.4(3) . . ?
C00I C00S H00S 120.3 . . ?
C00R C00S H00S 120.3 . . ?
C00N C00T H00T 120.0 . . ?
C00N C00T C00Y 119.9(3) . . ?
C00Y C00T H00T 120.0 . . ?
C00B C00U H00A 109.5 . . ?
C00B C00U H00B 109.5 . . ?
C00B C00U H00C 109.5 . . ?
H00A C00U H00B 109.5 . . ?
H00A C00U H00C 109.5 . . ?
H00B C00U H00C 109.5 . . ?
C00D C00V H00V 119.8 . . ?
C00X C00V C00D 120.4(3) . . ?
C00X C00V H00V 119.8 . . ?
O005 C00W C00D 120.2(3) . . ?
O005 C00W C00Z 121.6(3) . . ?
C00Z C00W C00D 118.1(3) . . ?
C00A C00X H00X 119.6 . . ?
C00V C00X C00A 120.8(3) . . ?
C00V C00X H00X 119.6 . . ?
C00P C00Y C00T 119.4(3) . . ?
C00P C00Y H00Y 120.3 . . ?
C00T C00Y H00Y 120.3 . . ?
C00M C00Z C00W 121.4(3) . . ?
C00M C00Z C012 119.3(3) . . ?
C012 C00Z C00W 119.3(3) . . ?
C00M C010 H010 120.2 . . ?
C013 C010 C00M 119.6(3) . . ?
C013 C010 H010 120.2 . . ?
C009 C011 H01A 109.5 . . ?
C009 C011 H01B 109.5 . . ?
C009 C011 H01C 109.5 . . ?
H01A C011 H01B 109.5 . . ?
H01A C011 H01C 109.5 . . ?
H01B C011 H01C 109.5 . . ?
C00Z C012 H012 120.2 . . ?
C014 C012 C00Z 119.6(3) . . ?
C014 C012 H012 120.2 . . ?
C010 C013 H013 120.0 . . ?
C014 C013 C010 120.0(4) . . ?
C014 C013 H013 120.0 . . ?
C012 C014 H014 119.4 . . ?
C013 C014 C012 121.2(3) . . ?
C013 C014 H014 119.4 . . ?
Cl1 C015 Cl 112.8(2) . . ?
Cl1 C015 H01D 109.0 . . ?
Cl1 C015 H01E 109.0 . . ?
Cl C015 H01D 109.0 . . ?
Cl C015 H01E 109.0 . . ?
H01D C015 H01E 107.8 . . ?

loop_
_geom_bond_atom_site_label_1
_geom_bond_atom_site_label_2
_geom_bond_distance
_geom_bond_site_symmetry_2
_geom_bond_publ_flag
Cl1 C015 1.747(4) . ?
Cl C015 1.754(4) . ?
O003 C00I 1.387(4) . ?
O003 C00N 1.389(4) . ?
O004 C00H 1.220(4) . ?
O005 C00W 1.227(4) . ?
N006 C008 1.399(4) . ?
N006 C00E 1.406(4) . ?
N006 C00F 1.442(4) . ?
C007 C009 1.406(4) . ?
C007 C00A 1.502(4) . ?
C007 C00B 1.400(4) . ?
C008 C00I 1.396(4) . ?
C008 C00L 1.387(4) . ?
C009 C00K 1.393(4) . ?
C009 C011 1.496(4) . ?
C00A C00G 1.389(4) . ?
C00A C00X 1.391(4) . ?
C00B C00J 1.396(4) . ?
C00B C00U 1.504(4) . ?
C00C C00D 1.392(4) . ?
C00C C00G 1.397(4) . ?
C00C C00H 1.488(4) . ?
C00D C00V 1.387(5) . ?
C00D C00W 1.495(4) . ?
C00E C00N 1.394(4) . ?
C00E C00O 1.385(4) . ?
C00F C00J 1.387(4) . ?
C00F C00K 1.379(4) . ?
C00G H00G 0.9500 . ?
C00H C00M 1.488(4) . ?
C00I C00S 1.380(4) . ?
C00J H00J 0.9500 . ?
C00K H00K 0.9500 . ?
C00L H00L 0.9500 . ?
C00L C00Q 1.388(4) . ?
C00M C00Z 1.395(5) . ?
C00M C010 1.394(5) . ?
C00N C00T 1.367(4) . ?
C00O H00O 0.9500 . ?
C00O C00P 1.382(4) . ?
C00P H00P 0.9500 . ?
C00P C00Y 1.371(4) . ?
C00Q H00Q 0.9500 . ?
C00Q C00R 1.379(4) . ?
C00R H00R 0.9500 . ?
C00R C00S 1.386(5) . ?
C00S H00S 0.9500 . ?
C00T H00T 0.9500 . ?
C00T C00Y 1.395(5) . ?
C00U H00A 0.9800 . ?
C00U H00B 0.9800 . ?
C00U H00C 0.9800 . ?
C00V H00V 0.9500 . ?
C00V C00X 1.385(4) . ?
C00W C00Z 1.473(5) . ?
C00X H00X 0.9500 . ?
C00Y H00Y 0.9500 . ?
C00Z C012 1.399(4) . ?
C010 H010 0.9500 . ?
C010 C013 1.389(5) . ?
C011 H01A 0.9800 . ?
C011 H01B 0.9800 . ?
C011 H01C 0.9800 . ?
C012 H012 0.9500 . ?
C012 C014 1.384(5) . ?
C013 H013 0.9500 . ?
C013 C014 1.371(5) . ?
C014 H014 0.9500 . ?
C015 H01D 0.9900 . ?
C015 H01E 0.9900 . ?

loop_
_geom_torsion_atom_site_label_1
_geom_torsion_atom_site_label_2
_geom_torsion_atom_site_label_3
_geom_torsion_atom_site_label_4
_geom_torsion
_geom_torsion_site_symmetry_1
_geom_torsion_site_symmetry_2
_geom_torsion_site_symmetry_3
_geom_torsion_site_symmetry_4
_geom_torsion_publ_flag
O003 C00I C00S C00R 179.9(3) . . . . ?
O003 C00N C00T C00Y 176.9(3) . . . . ?
O004 C00H C00M C00Z -172.5(3) . . . . ?
O004 C00H C00M C010 7.9(5) . . . . ?
O005 C00W C00Z C00M -179.3(3) . . . . ?
O005 C00W C00Z C012 -2.0(5) . . . . ?
N006 C008 C00I O003 0.3(4) . . . . ?
N006 C008 C00I C00S -179.0(3) . . . . ?
N006 C008 C00L C00Q 179.4(3) . . . . ?
N006 C00E C00N O003 2.5(5) . . . . ?
N006 C00E C00N C00T -179.5(3) . . . . ?
N006 C00E C00O C00P -179.3(3) . . . . ?
N006 C00F C00J C00B -178.0(3) . . . . ?
N006 C00F C00K C009 178.8(3) . . . . ?
C007 C009 C00K C00F -0.4(4) . . . . ?
C007 C00A C00G C00C 177.4(3) . . . . ?
C007 C00A C00X C00V -177.2(3) . . . . ?
C007 C00B C00J C00F -1.2(4) . . . . ?
C008 N006 C00E C00N 8.3(4) . . . . ?
C008 N006 C00E C00O -172.5(3) . . . . ?
C008 N006 C00F C00J 77.7(4) . . . . ?
C008 N006 C00F C00K -101.7(3) . . . . ?
C008 C00I C00S C00R -0.7(5) . . . . ?
C008 C00L C00Q C00R 0.0(5) . . . . ?
C009 C007 C00A C00G 101.6(4) . . . . ?
C009 C007 C00A C00X -80.8(4) . . . . ?
C009 C007 C00B C00J 0.2(4) . . . . ?
C009 C007 C00B C00U -179.1(3) . . . . ?
C00A C007 C009 C00K -178.2(3) . . . . ?
C00A C007 C009 C011 1.5(4) . . . . ?
C00A C007 C00B C00J 179.0(3) . . . . ?
C00A C007 C00B C00U -0.4(4) . . . . ?
C00B C007 C009 C00K 0.5(4) . . . . ?
C00B C007 C009 C011 -179.8(3) . . . . ?
C00B C007 C00A C00G -77.1(4) . . . . ?
C00B C007 C00A C00X 100.5(4) . . . . ?
C00C C00D C00V C00X -1.2(5) . . . . ?
C00C C00D C00W O005 180.0(3) . . . . ?
C00C C00D C00W C00Z 1.6(4) . . . . ?
C00C C00H C00M C00Z 6.9(4) . . . . ?
C00C C00H C00M C010 -172.7(3) . . . . ?
C00D C00C C00G C00A -0.7(4) . . . . ?
C00D C00C C00H O004 173.1(3) . . . . ?
C00D C00C C00H C00M -6.3(4) . . . . ?
C00D C00V C00X C00A 0.3(5) . . . . ?
C00D C00W C00Z C00M -1.0(4) . . . . ?
C00D C00W C00Z C012 176.3(3) . . . . ?
C00E N006 C008 C00I -9.6(4) . . . . ?
C00E N006 C008 C00L 171.0(3) . . . . ?
C00E N006 C00F C00J -93.4(4) . . . . ?
C00E N006 C00F C00K 87.2(4) . . . . ?
C00E C00N C00T C00Y -1.3(5) . . . . ?
C00E C00O C00P C00Y -1.1(5) . . . . ?
C00F N006 C008 C00I 179.2(3) . . . . ?
C00F N006 C008 C00L -0.2(5) . . . . ?
C00F N006 C00E C00N 179.5(3) . . . . ?
C00F N006 C00E C00O -1.4(5) . . . . ?
C00G C00A C00X C00V 0.4(5) . . . . ?
C00G C00C C00D C00V 1.4(4) . . . . ?
C00G C00C C00D C00W -178.3(3) . . . . ?
C00G C00C C00H O004 -6.4(4) . . . . ?
C00G C00C C00H C00M 174.2(3) . . . . ?
C00H C00C C00D C00V -178.1(3) . . . . ?
C00H C00C C00D C00W 2.1(4) . . . . ?
C00H C00C C00G C00A 178.9(3) . . . . ?
C00H C00M C00Z C00W -3.4(4) . . . . ?
C00H C00M C00Z C012 179.3(3) . . . . ?
C00H C00M C010 C013 178.6(3) . . . . ?
C00I O003 C00N C00E -11.5(4) . . . . ?
C00I O003 C00N C00T 170.4(3) . . . . ?
C00I C008 C00L C00Q 0.0(5) . . . . ?
C00J C00F C00K C009 -0.6(5) . . . . ?
C00K C00F C00J C00B 1.3(4) . . . . ?
C00L C008 C00I O003 179.7(3) . . . . ?
C00L C008 C00I C00S 0.4(5) . . . . ?
C00L C00Q C00R C00S -0.3(5) . . . . ?
C00M C00Z C012 C014 2.6(5) . . . . ?
C00M C010 C013 C014 1.7(5) . . . . ?
C00N O003 C00I C008 10.1(4) . . . . ?
C00N O003 C00I C00S -170.5(3) . . . . ?
C00N C00E C00O C00P -0.1(5) . . . . ?
C00N C00T C00Y C00P 0.0(5) . . . . ?
C00O C00E C00N O003 -176.8(3) . . . . ?
C00O C00E C00N C00T 1.3(5) . . . . ?
C00O C00P C00Y C00T 1.2(5) . . . . ?
C00Q C00R C00S C00I 0.6(5) . . . . ?
C00U C00B C00J C00F 178.2(3) . . . . ?
C00V C00D C00W O005 0.2(5) . . . . ?
C00V C00D C00W C00Z -178.1(3) . . . . ?
C00W C00D C00V C00X 178.5(3) . . . . ?
C00W C00Z C012 C014 -174.8(3) . . . . ?
C00X C00A C00G C00C -0.2(5) . . . . ?
C00Z C00M C010 C013 -1.0(5) . . . . ?
C00Z C012 C014 C013 -1.9(5) . . . . ?
C010 C00M C00Z C00W 176.2(3) . . . . ?
C010 C00M C00Z C012 -1.1(5) . . . . ?
C010 C013 C014 C012 -0.2(5) . . . . ?
C011 C009 C00K C00F 179.9(3) . . . . ?

loop_
_smtbx_masks_void_nr
_smtbx_masks_void_average_x
_smtbx_masks_void_average_y
_smtbx_masks_void_average_z
_smtbx_masks_void_volume
_smtbx_masks_void_count_electrons
_smtbx_masks_void_content
1 0.500 1.000 0.500 83.3 13.8 ?
